data_4342985
loop_
_publ_author_name
'Fritz, Stefanie'
'Ehm, Christian'
'Lentz, Dieter'

_publ_section_title
;
 Structure and Chemistry of SeFx(CN)4-x Compounds.
;
_journal_issue 11
_journal_name_full 'Inorganic chemistry'
_journal_page_first 5220
_journal_page_last 5231
_journal_paper_doi 10.1021/acs.inorgchem.5b00107
_journal_volume 54
_journal_year 2015
_chemical_formula_sum 'C8 H14 F2 N2 O3 Se'
_chemical_formula_weight 303.17
_chemical_name_systematic
;
 selenium dicyanide difluoride diglyme-solvate
;
_space_group_crystal_system triclinic
_space_group_IT_number 2
_space_group_name_Hall '-P 1'
_space_group_name_H-M_alt 'P -1'
_symmetry_space_group_name_Hall '-P 1'
_symmetry_space_group_name_H-M 'P -1'
_atom_sites_solution_hydrogens geom
_audit_creation_method SHELXL-2013
_cell_angle_alpha 84.701(16)
_cell_angle_beta 89.908(17)
_cell_angle_gamma 63.773(18)
_cell_formula_units_Z 2
_cell_length_a 7.643(6)
_cell_length_b 7.651(6)
_cell_length_c 11.962(9)
_cell_measurement_reflns_used 879
_cell_measurement_temperature 133(2)
_cell_measurement_theta_max 61.008
_cell_measurement_theta_min 5.967
_cell_volume 624.2(8)
_computing_cell_refinement 'Saint (Bruker AXS)'
_computing_data_collection 'Smart (Bruker AXS)'
_computing_data_reduction 'Saint (Bruker AXS)'
_computing_molecular_graphics 'Ortep3v2 for Windows'
_computing_publication_material 'publCIF (IUCR)'
_computing_structure_refinement 'SHELXL-2013 (Sheldrick, 2013)'
_computing_structure_solution 'SHELXS-2013 (Sheldrick, 2013)'
_diffrn_ambient_temperature 133(2)
_diffrn_measured_fraction_theta_full 0.933
_diffrn_measured_fraction_theta_max 0.954
_diffrn_measurement_device_type 'Bruker AXS Smart CCD'
_diffrn_measurement_method 'omega scan'
_diffrn_radiation_type MoK\a
_diffrn_radiation_wavelength 0.71073
_diffrn_reflns_av_R_equivalents 0.1089
_diffrn_reflns_av_unetI/netI 0.0462
_diffrn_reflns_laue_measured_fraction_full 0.933
_diffrn_reflns_laue_measured_fraction_max 0.954
_diffrn_reflns_limit_h_max 6
_diffrn_reflns_limit_h_min -9
_diffrn_reflns_limit_k_max 9
_diffrn_reflns_limit_k_min -7
_diffrn_reflns_limit_l_max 14
_diffrn_reflns_limit_l_min -13
_diffrn_reflns_number 2631
_diffrn_reflns_point_group_measured_fraction_full 0.933
_diffrn_reflns_point_group_measured_fraction_max 0.954
_diffrn_reflns_theta_full 25.242
_diffrn_reflns_theta_max 25.027
_diffrn_reflns_theta_min 1.711
_diffrn_source 'sealed tube'
_exptl_absorpt_coefficient_mu 3.028
_exptl_absorpt_correction_T_max 0.7461
_exptl_absorpt_correction_T_min 0.5892
_exptl_absorpt_correction_type multi-scan
_exptl_absorpt_process_details 'SADABS-2008/1 (Bruker-AXS)'
_exptl_crystal_colour colourless
_exptl_crystal_density_diffrn 1.613
_exptl_crystal_description block
_exptl_crystal_F_000 304
_exptl_crystal_size_max 0.8
_exptl_crystal_size_mid 0.5
_exptl_crystal_size_min 0.4
_refine_diff_density_max 1.331
_refine_diff_density_min -0.538
_refine_diff_density_rms 0.096
_refine_ls_extinction_method none
_refine_ls_goodness_of_fit_ref 1.073
_refine_ls_hydrogen_treatment constr
_refine_ls_matrix_type full
_refine_ls_number_parameters 147
_refine_ls_number_reflns 2105
_refine_ls_number_restraints 0
_refine_ls_restrained_S_all 1.073
_refine_ls_R_factor_all 0.0390
_refine_ls_R_factor_gt 0.0360
_refine_ls_shift/su_max 0.001
_refine_ls_shift/su_mean 0.000
_refine_ls_structure_factor_coef Fsqd
_refine_ls_weighting_details
;
 w=1/[\s^2^(Fo^2^)+(0.0567P)^2^+0.4917P]
 where P=(Fo^2^+2Fc^2^)/3
;
_refine_ls_weighting_scheme calc
_refine_ls_wR_factor_gt 0.0909
_refine_ls_wR_factor_ref 0.0930
_reflns_Friedel_coverage 0.000
_reflns_number_gt 1954
_reflns_number_total 2105
_reflns_threshold_expression 'I > 2\s(I)'
_cod_data_source_file ic5b00107_si_001.cif
_cod_data_source_block 1034967
_cod_depositor_comments 'Adding full bibliography for 4342982--4342987.cif.'
_cod_database_code 4342985
_shelx_space_group_comment
;
The symmetry employed for this shelxl refinement is uniquely defined
by the following loop, which should always be used as a source of
symmetry information in preference to the above space-group names.
They are only intended as comments.
;
_shelxl_version_number 2013-2

loop_
_space_group_symop_operation_xyz
'x, y, z'
'-x, -y, -z'

loop_
_atom_site_label
_atom_site_type_symbol
_atom_site_fract_x
_atom_site_fract_y
_atom_site_fract_z
_atom_site_U_iso_or_equiv
_atom_site_adp_type
_atom_site_occupancy
_atom_site_site_symmetry_order
_atom_site_calc_flag
_atom_site_refinement_flags_posn
_atom_site_refinement_flags_adp
C1 C 0.5994(5) 0.7797(5) 0.8418(3) 0.0269(7) Uani 1 1 d . .
C2 C 0.6576(5) 0.9764(5) 0.6601(3) 0.0307(7) Uani 1 1 d . .
C3 C 0.7939(6) 0.2961(6) 0.9110(3) 0.0390(9) Uani 1 1 d . .
H3A H 0.8079 0.2009 0.8580 0.059 Uiso 1 1 calc R U
H3B H 0.6572 0.3943 0.9098 0.059 Uiso 1 1 calc R U
H3C H 0.8342 0.2285 0.9869 0.059 Uiso 1 1 calc R U
C4 C 1.1138(5) 0.2503(5) 0.8824(3) 0.0303(7) Uani 1 1 d . .
H4A H 1.1325 0.1534 0.8286 0.036 Uiso 1 1 calc R U
H4B H 1.1539 0.1797 0.9586 0.036 Uiso 1 1 calc R U
C5 C 1.2356(5) 0.3540(5) 0.8523(3) 0.0297(7) Uani 1 1 d . .
H5A H 1.2075 0.4602 0.9011 0.036 Uiso 1 1 calc R U
H5B H 1.3759 0.2614 0.8625 0.036 Uiso 1 1 calc R U
C6 C 1.2842(5) 0.5494(5) 0.7005(3) 0.0307(7) Uani 1 1 d . .
H6A H 1.4276 0.4710 0.7096 0.037 Uiso 1 1 calc R U
H6B H 1.2451 0.6628 0.7449 0.037 Uiso 1 1 calc R U
C7 C 1.2252(5) 0.6179(5) 0.5796(3) 0.0310(8) Uani 1 1 d . .
H7A H 1.2944 0.6938 0.5493 0.037 Uiso 1 1 calc R U
H7B H 1.2608 0.5039 0.5361 0.037 Uiso 1 1 calc R U
C8 C 0.9520(6) 0.7944(6) 0.4537(3) 0.0376(9) Uani 1 1 d . .
H8A H 1.0157 0.8702 0.4178 0.056 Uiso 1 1 calc R U
H8B H 0.8102 0.8742 0.4487 0.056 Uiso 1 1 calc R U
H8C H 0.9855 0.6765 0.4154 0.056 Uiso 1 1 calc R U
N1 N 0.4858(6) 0.8091(5) 0.9082(3) 0.0454(8) Uani 1 1 d . .
N2 N 0.5793(6) 1.1261(6) 0.6136(3) 0.0591(11) Uani 1 1 d . .
O1 O 0.9133(4) 0.3901(3) 0.87947(19) 0.0283(5) Uani 1 1 d . .
O2 O 1.1889(3) 0.4331(3) 0.73800(17) 0.0262(5) Uani 1 1 d . .
O3 O 1.0172(4) 0.7392(4) 0.56900(18) 0.0292(5) Uani 1 1 d . .
F1 F 0.8993(3) 0.8353(3) 0.82601(17) 0.0385(5) Uani 1 1 d . .
F2 F 0.6357(4) 0.6560(4) 0.65156(18) 0.0435(6) Uani 1 1 d . .
Se1 Se 0.79318(5) 0.72174(5) 0.73568(2) 0.02457(15) Uani 1 1 d . .

loop_
_atom_site_aniso_label
_atom_site_aniso_U_11
_atom_site_aniso_U_22
_atom_site_aniso_U_33
_atom_site_aniso_U_23
_atom_site_aniso_U_13
_atom_site_aniso_U_12
C1 0.0207(16) 0.0312(17) 0.0283(16) -0.0076(14) 0.0121(14) -0.0103(14)
C2 0.0305(18) 0.0231(16) 0.0307(17) 0.0049(14) 0.0079(14) -0.0064(15)
C3 0.037(2) 0.041(2) 0.052(2) -0.0067(17) 0.0102(17) -0.0283(18)
C4 0.0310(19) 0.0341(18) 0.0265(16) -0.0033(13) 0.0042(14) -0.0151(16)
C5 0.0292(18) 0.0384(19) 0.0247(16) -0.0033(14) 0.0009(14) -0.0180(16)
C6 0.0279(18) 0.042(2) 0.0317(17) -0.0058(15) 0.0049(14) -0.0242(17)
C7 0.0279(18) 0.0410(19) 0.0316(17) -0.0065(14) 0.0087(14) -0.0215(17)
C8 0.044(2) 0.050(2) 0.0249(17) -0.0057(15) 0.0015(16) -0.026(2)
N1 0.043(2) 0.0460(19) 0.0435(18) 0.0003(15) 0.0098(17) -0.0174(17)
N2 0.048(2) 0.056(2) 0.057(2) 0.0033(19) 0.0245(19) -0.010(2)
O1 0.0281(12) 0.0315(12) 0.0318(12) -0.0034(10) 0.0067(10) -0.0190(11)
O2 0.0262(12) 0.0377(13) 0.0218(11) -0.0055(9) 0.0026(9) -0.0201(11)
O3 0.0327(13) 0.0383(13) 0.0226(11) -0.0028(10) 0.0033(10) -0.0212(12)
F1 0.0429(13) 0.0485(13) 0.0363(11) -0.0130(9) 0.0047(10) -0.0297(11)
F2 0.0484(14) 0.0651(15) 0.0370(11) -0.0169(10) 0.0071(10) -0.0412(13)
Se1 0.0269(2) 0.0308(2) 0.0226(2) -0.00602(13) 0.00644(13) -0.01817(16)

loop_
_atom_type_symbol
_atom_type_description
_atom_type_scat_dispersion_real
_atom_type_scat_dispersion_imag
_atom_type_scat_source
C C 0.0033 0.0016 'International Tables Vol C Tables 4.2.6.8 and 6.1.1.4'
H H 0.0000 0.0000 'International Tables Vol C Tables 4.2.6.8 and 6.1.1.4'
N N 0.0061 0.0033 'International Tables Vol C Tables 4.2.6.8 and 6.1.1.4'
O O 0.0106 0.0060 'International Tables Vol C Tables 4.2.6.8 and 6.1.1.4'
F F 0.0171 0.0103 'International Tables Vol C Tables 4.2.6.8 and 6.1.1.4'
Se Se -0.0929 2.2259 'International Tables Vol C Tables 4.2.6.8 and 6.1.1.4'

loop_
_geom_angle_atom_site_label_1
_geom_angle_atom_site_label_2
_geom_angle_atom_site_label_3
_geom_angle
N1 C1 Se1 177.7(3)
N2 C2 Se1 178.7(4)
O1 C4 C5 109.2(3)
O2 C5 C4 107.7(3)
O2 C6 C7 107.5(3)
O3 C7 C6 109.2(3)
C3 O1 C4 110.5(3)
C3 O1 Se1 124.0(2)
C4 O1 Se1 118.58(19)
C5 O2 C6 113.6(2)
C5 O2 Se1 104.6(2)
C6 O2 Se1 101.3(2)
C8 O3 C7 111.0(3)
C8 O3 Se1 124.5(2)
C7 O3 Se1 119.78(18)
F2 Se1 F1 167.05(11)
F2 Se1 C1 85.41(14)
F1 Se1 C1 85.15(13)
F2 Se1 C2 86.11(15)
F1 Se1 C2 85.13(14)
C1 Se1 C2 90.59(15)
F2 Se1 O3 95.80(10)
F1 Se1 O3 91.06(10)
C1 Se1 O3 165.02(12)
C2 Se1 O3 74.63(12)
F2 Se1 O1 93.03(10)
F1 Se1 O1 93.10(10)
C1 Se1 O1 75.10(12)
C2 Se1 O1 165.68(12)
O3 Se1 O1 119.65(8)
F2 Se1 O2 110.87(10)
F1 Se1 O2 82.07(10)
C1 Se1 O2 132.90(12)
C2 Se1 O2 132.78(12)
O3 Se1 O2 60.45(8)
O1 Se1 O2 60.66(7)

loop_
_geom_bond_atom_site_label_1
_geom_bond_atom_site_label_2
_geom_bond_distance
C1 N1 1.137(5)
C1 Se1 1.876(3)
C2 N2 1.121(5)
C2 Se1 1.892(3)
C3 O1 1.421(4)
C4 O1 1.427(4)
C4 C5 1.492(5)
C5 O2 1.421(4)
C6 O2 1.421(4)
C6 C7 1.490(5)
C7 O3 1.442(5)
C8 O3 1.428(4)
O1 Se1 2.717(3)
O2 Se1 2.848(3)
O3 Se1 2.658(3)
F1 Se1 1.838(2)
F2 Se1 1.829(2)
